data_2004941
loop_
_publ_author_name
'Polamo, M.'
'Mutikainen, I.'
'Leskel\"a, M.'

_publ_section_title
;
 Tetrakis(diphenylamido-<i>N</i>)hafnium
;
_journal_issue 6
_journal_name_full 'Acta Crystallographica Section C'
_journal_page_first 1348
_journal_page_last 1350
_journal_paper_doi 10.1107/S0108270196001035
_journal_volume 52
_journal_year 1996
_chemical_formula_iupac '[Hf (C12 H10 N1)4]'
_chemical_formula_moiety 'C48 H40 Hf N4'
_chemical_formula_structural 'C48 H40 Hf N4'
_chemical_formula_sum 'C48 H40 Hf N4'
_chemical_formula_weight 851.33
_chemical_name_common Tetrakis(diphenylamido)hafnium
_chemical_name_systematic
;
Tetrakis(diphenylamido)hafnium
;
_space_group_IT_number 2
_symmetry_cell_setting triclinic
_symmetry_space_group_name_Hall '-P 1'
_symmetry_space_group_name_H-M 'P -1'
_audit_creation_method SHELXL
_cell_angle_alpha 101.49(3)
_cell_angle_beta 93.85(3)
_cell_angle_gamma 109.53(3)
_cell_formula_units_Z 2
_cell_length_a 9.781(2)
_cell_length_b 10.597(2)
_cell_length_c 20.216(4)
_cell_measurement_reflns_used 20
_cell_measurement_temperature 193(2)
_cell_measurement_theta_max 20
_cell_measurement_theta_min 5
_cell_volume 1914.8(8)
_computing_cell_refinement 'MSC/AFC Diffractometer Control Software'
_computing_data_collection
;
MSC/AFC Diffractometer Control Software
(Molecular Structure Corporation, 1993a)
;
_computing_data_reduction 'TEXSAN (Molecular Structure Corporation, 1993b)'
_computing_molecular_graphics 'SHELXTL/PC (Sheldrick, 1990b)'
_computing_publication_material SHELXL93
_computing_structure_refinement 'SHELXL93 (Sheldrick, 1993)'
_computing_structure_solution 'SHELXS86 (Sheldrick, 1990a)'
_diffrn_ambient_temperature 193(2)
_diffrn_measurement_device 'Rigagu AFC7S'
_diffrn_measurement_method \w-2\q
_diffrn_radiation_monochromator graphite
_diffrn_radiation_source 'fine-focus sealed tube'
_diffrn_radiation_type MoK\a
_diffrn_radiation_wavelength 0.71073
_diffrn_reflns_av_R_equivalents 0.0000
_diffrn_reflns_av_sigmaI/netI 0.0395
_diffrn_reflns_limit_h_max 10
_diffrn_reflns_limit_h_min -11
_diffrn_reflns_limit_k_max 12
_diffrn_reflns_limit_k_min 0
_diffrn_reflns_limit_l_max 23
_diffrn_reflns_limit_l_min -24
_diffrn_reflns_number 6606
_diffrn_reflns_theta_max 24.99
_diffrn_reflns_theta_min 2.55
_diffrn_standards_decay_% 2.2
_diffrn_standards_interval_count 200
_diffrn_standards_number 3
_exptl_absorpt_coefficient_mu 2.763
_exptl_absorpt_correction_T_max 1.0000
_exptl_absorpt_correction_T_min 0.6438
_exptl_absorpt_correction_type '\y scan (North, Phillips & Mathews, 1968)'
_exptl_crystal_colour colorless
_exptl_crystal_density_diffrn 1.477
_exptl_crystal_density_meas ?
_exptl_crystal_description prismatic
_exptl_crystal_F_000 856
_exptl_crystal_size_max 0.45
_exptl_crystal_size_mid 0.40
_exptl_crystal_size_min 0.40
_refine_diff_density_max 1.517
_refine_diff_density_min -1.286
_refine_ls_extinction_method none
_refine_ls_goodness_of_fit_all 1.038
_refine_ls_goodness_of_fit_obs 1.037
_refine_ls_hydrogen_treatment refall
_refine_ls_matrix_type full
_refine_ls_number_parameters 639
_refine_ls_number_reflns 6606
_refine_ls_number_restraints 0
_refine_ls_restrained_S_all 1.038
_refine_ls_restrained_S_obs 1.037
_refine_ls_R_factor_all 0.0320
_refine_ls_R_factor_obs 0.0305
_refine_ls_shift/esd_max 0.092
_refine_ls_shift/esd_mean 0.007
_refine_ls_structure_factor_coef Fsqd
_refine_ls_weighting_scheme
;
calc w = 1/[\s^2^(F~o~^2^) + (0.0334P)^2^ + 3.7344P]
where P = (F~o~^2^ + 2F~c~^2^)/3
;
_refine_ls_wR_factor_all 0.0757
_refine_ls_wR_factor_obs 0.0741
_reflns_number_observed 6362
_reflns_number_total 6606
_reflns_observed_criterion >2sigma(I)
_cod_data_source_file ab1336.cif
_cod_data_source_block AB1336
_cod_depositor_comments
;
The following automatic conversions were performed:

'_chemical_melting_point' value 'not measured' was changed to '?' -
the value is undefined or not given.

Automatic conversion script
Id: cif_fix_values 1715 2011-07-08 13:25:40Z adriana 

The following automatic conversions were performed:

'_exptl_crystal_density_meas' value 'not measured' was changed to '?'
- the value is perceived as not measured.

Automatic conversion script
Id: cif_fix_values 3008 2015-01-20 13:52:24Z robertas 
;
_cod_original_cell_volume 1914.8(7)
_cod_database_code 2004941

loop_
_symmetry_equiv_pos_as_xyz
'x, y, z'
'-x, -y, -z'

loop_
_atom_site_aniso_label
_atom_site_aniso_U_11
_atom_site_aniso_U_22
_atom_site_aniso_U_33
_atom_site_aniso_U_12
_atom_site_aniso_U_13
_atom_site_aniso_U_23
Hf1 0.02540(11) 0.02562(11) 0.02174(11) 0.00793(7) 0.00088(7) 0.00444(7)
N1 0.027(2) 0.035(2) 0.029(2) 0.013(2) 0.0048(15) 0.011(2)
N2 0.028(2) 0.031(2) 0.020(2) 0.0090(15) -0.0020(14) 0.0012(14)
N3 0.033(2) 0.024(2) 0.023(2) 0.0098(15) 0.0072(14) 0.0054(14)
N4 0.028(2) 0.029(2) 0.026(2) 0.0066(15) 0.0003(14) 0.0017(15)
C1 0.029(2) 0.035(2) 0.024(2) 0.012(2) 0.006(2) 0.008(2)
C2 0.036(2) 0.037(3) 0.033(3) 0.008(2) 0.000(2) 0.012(2)
C3 0.038(3) 0.041(3) 0.037(3) -0.001(2) 0.000(2) 0.014(2)
C4 0.024(2) 0.067(4) 0.044(3) 0.008(2) 0.003(2) 0.019(3)
C5 0.037(3) 0.059(3) 0.041(3) 0.023(3) 0.010(2) 0.016(2)
C6 0.035(2) 0.039(3) 0.027(2) 0.013(2) 0.006(2) 0.010(2)
C7 0.034(2) 0.023(2) 0.026(2) 0.009(2) -0.001(2) 0.005(2)
C8 0.041(3) 0.035(2) 0.030(2) 0.017(2) 0.005(2) 0.004(2)
C9 0.060(3) 0.047(3) 0.023(2) 0.019(3) 0.001(2) 0.005(2)
C10 0.052(3) 0.044(3) 0.037(3) 0.019(2) -0.012(2) 0.003(2)
C11 0.034(3) 0.050(3) 0.049(3) 0.017(2) 0.000(2) 0.015(2)
C12 0.035(2) 0.041(3) 0.033(3) 0.015(2) 0.006(2) 0.011(2)
C13 0.030(2) 0.027(2) 0.028(2) 0.006(2) -0.003(2) 0.006(2)
C14 0.035(2) 0.045(3) 0.025(2) 0.011(2) 0.004(2) 0.006(2)
C15 0.048(3) 0.060(3) 0.025(3) 0.012(3) 0.005(2) 0.011(2)
C16 0.045(3) 0.055(3) 0.044(3) 0.018(3) -0.005(2) 0.021(3)
C17 0.037(3) 0.040(3) 0.050(3) 0.015(2) -0.001(2) 0.012(2)
C18 0.029(2) 0.038(2) 0.030(2) 0.011(2) 0.003(2) 0.005(2)
C19 0.035(2) 0.036(2) 0.021(2) 0.014(2) 0.005(2) 0.004(2)
C20 0.043(3) 0.043(3) 0.036(3) 0.020(2) -0.002(2) 0.007(2)
C21 0.065(4) 0.045(3) 0.037(3) 0.029(3) 0.004(3) 0.011(2)
C22 0.079(4) 0.032(3) 0.053(4) 0.014(3) 0.009(3) 0.014(3)
C23 0.050(3) 0.041(3) 0.052(3) 0.001(3) 0.000(3) 0.010(3)
C24 0.035(3) 0.039(3) 0.045(3) 0.009(2) 0.001(2) 0.009(2)
C25 0.026(2) 0.031(2) 0.028(2) 0.008(2) 0.002(2) 0.006(2)
C26 0.043(3) 0.032(2) 0.034(3) 0.012(2) 0.004(2) 0.010(2)
C27 0.041(3) 0.035(3) 0.042(3) 0.016(2) 0.001(2) 0.002(2)
C28 0.040(3) 0.046(3) 0.033(3) 0.017(2) 0.004(2) -0.010(2)
C29 0.041(3) 0.053(3) 0.029(3) 0.017(2) 0.003(2) 0.008(2)
C30 0.034(2) 0.033(3) 0.036(3) 0.011(2) 0.003(2) 0.010(2)
C31 0.034(2) 0.024(2) 0.026(2) 0.009(2) 0.006(2) 0.006(2)
C32 0.039(3) 0.040(3) 0.034(3) 0.004(2) -0.001(2) 0.010(2)
C33 0.038(3) 0.045(3) 0.045(3) 0.001(2) 0.004(2) 0.014(2)
C34 0.055(3) 0.044(3) 0.035(3) 0.012(2) 0.010(2) 0.019(2)
C35 0.050(3) 0.039(3) 0.034(3) 0.012(2) -0.003(2) 0.012(2)
C36 0.033(3) 0.033(2) 0.039(3) 0.010(2) 0.000(2) 0.010(2)
C37 0.032(2) 0.029(2) 0.030(2) 0.011(2) 0.000(2) 0.003(2)
C38 0.032(2) 0.041(3) 0.034(3) 0.009(2) 0.005(2) 0.009(2)
C39 0.050(3) 0.044(3) 0.034(3) 0.010(2) -0.002(2) -0.001(2)
C40 0.039(3) 0.050(3) 0.044(3) 0.002(2) -0.012(2) 0.002(3)
C41 0.031(3) 0.050(3) 0.059(4) 0.005(2) 0.003(2) 0.005(3)
C42 0.032(2) 0.047(3) 0.031(3) 0.012(2) 0.007(2) 0.002(2)
C43 0.027(2) 0.046(3) 0.029(2) 0.014(2) 0.004(2) 0.004(2)
C44 0.041(3) 0.065(3) 0.029(3) 0.031(3) 0.005(2) 0.005(2)
C45 0.046(3) 0.098(5) 0.032(3) 0.034(3) 0.003(2) 0.013(3)
C46 0.043(3) 0.070(4) 0.047(4) 0.012(3) 0.006(3) -0.013(3)
C47 0.065(4) 0.045(3) 0.062(4) 0.018(3) 0.024(3) -0.005(3)
C48 0.052(3) 0.042(3) 0.048(3) 0.018(2) 0.015(2) 0.008(2)

loop_
_atom_site_label
_atom_site_occupancy
_atom_site_fract_x
_atom_site_fract_y
_atom_site_fract_z
_atom_site_U_iso_or_equiv
_atom_site_thermal_displace_type
_atom_site_calc_flag
_atom_site_type_symbol
Hf1 1 .83215(2) .23068(2) .239672(8) .02485(8) Uani d Hf
N1 1 .8747(4) .3222(4) .1594(2) .0294(8) Uani d N
N2 1 .9800(4) .3652(4) .3239(2) .0279(7) Uani d N
N3 1 .8176(4) .0281(3) .2089(2) .0264(7) Uani d N
N4 1 .6211(4) .2076(4) .2581(2) .0297(8) Uani d N
C1 1 1.0319(5) .3794(4) .1641(2) .0291(9) Uani d C
C2 1 1.1034(5) .5202(5) .1702(2) .0361(10) Uani d C
H2 1 1.051(6) .576(5) .167(3) .044(15) Uiso d H
C3 1 1.2541(5) .5747(6) .1787(3) .0421(12) Uani d C
H3 1 1.297(5) .664(5) .184(2) .027(12) Uiso d H
C4 1 1.3371(5) .4926(6) .1835(3) .0468(13) Uani d C
H4 1 1.440(6) .530(6) .186(3) .050(15) Uiso d H
C5 1 1.2669(5) .3533(6) .1773(3) .0432(12) Uani d C
H5 1 1.323(6) .292(6) .176(3) .053(16) Uiso d H
C6 1 1.1142(5) .2960(5) .1671(2) .0334(10) Uani d C
H6 1 1.069(5) .194(5) .157(3) .041(14) Uiso d H
C7 1 .7913(5) .3472(4) .1066(2) .0283(9) Uani d C
C8 1 .8397(5) .3542(5) .0441(2) .0352(10) Uani d C
H8 1 .930(6) .344(5) .036(3) .039(13) Uiso d H
C9 1 .7538(6) .3682(5) -.0095(2) .0441(12) Uani d C
H9 1 .790(6) .373(6) -.052(3) .060(17) Uiso d H
C10 1 .6166(6) .3742(5) -.0011(3) .0455(12) Uani d C
H10 1 .564(7) .384(6) -.036(3) .062(18) Uiso d H
C11 1 .5681(6) .3694(5) .0610(3) .0436(12) Uani d C
H11 1 .478(6) .378(5) .068(3) .039(13) Uiso d H
C12 1 .6554(5) .3583(5) .1151(2) .0357(10) Uani d C
H12 1 .626(5) .354(5) .158(3) .040(14) Uiso d H
C13 1 1.0542(5) .3232(4) .3741(2) .0299(9) Uani d C
C14 1 1.0129(5) .3295(5) .4393(2) .0365(10) Uani d C
H14 1 .939(6) .366(5) .452(3) .043(14) Uiso d H
C15 1 1.0773(6) .2790(6) .4858(3) .0459(12) Uani d C
H15 1 1.050(6) .293(5) .528(3) .042(14) Uiso d H
C16 1 1.1835(6) .2246(6) .4687(3) .0472(13) Uani d C
H16 1 1.226(6) .190(6) .497(3) .052(16) Uiso d H
C17 1 1.2295(6) .2240(5) .4060(3) .0421(12) Uani d C
H17 1 1.301(6) .190(6) .395(3) .054(16) Uiso d H
C18 1 1.1654(5) .2729(5) .3581(2) .0327(10) Uani d C
H18 1 1.197(6) .269(5) .313(3) .046(14) Uiso d H
C19 1 1.0197(5) .5095(5) .3332(2) .0309(9) Uani d C
C20 1 .9220(6) .5633(5) .3057(3) .0399(11) Uani d C
H20 1 .828(6) .502(5) .280(3) .038(13) Uiso d H
C21 1 .9595(7) .7031(6) .3122(3) .0468(13) Uani d C
H21 1 .887(6) .728(6) .292(3) .047(15) Uiso d H
C22 1 1.0941(7) .7934(6) .3463(3) .0554(15) Uani d C
H22 1 1.119(6) .881(6) .354(3) .040(14) Uiso d H
C23 1 1.1913(7) .7440(6) .3741(3) .0519(14) Uani d C
H23 1 1.283(8) .803(7) .397(4) .08(2) Uiso d H
C24 1 1.1549(5) .6033(5) .3680(3) .0412(11) Uani d C
H24 1 1.222(5) .573(5) .383(2) .030(12) Uiso d H
C25 1 .8195(4) -.0619(4) .1464(2) .0290(9) Uani d C
C26 1 .8225(5) -0.1928(5) .1445(3) .0365(10) Uani d C
H26 1 .816(5) -0.225(5) .185(3) .035(13) Uiso d H
C27 1 .8253(5) -0.2785(5) .0838(3) .0398(11) Uani d C
H27 1 .831(5) -0.366(5) .083(2) .032(12) Uiso d H
C28 1 .8287(5) -0.2358(5) .0238(3) .0421(12) Uani d C
H28 1 .832(4) -0.289(4) -.017(2) .015(10) Uiso d H
C29 1 .8281(5) -0.1041(6) .0252(3) .0414(11) Uani d C
H29 1 .832(5) -.078(5) -.014(3) .042(14) Uiso d H
C30 1 .8223(5) -.0196(5) .0853(2) .0347(10) Uani d C
H30 1 .825(5) .068(5) .088(2) .025(11) Uiso d H
C31 1 .7576(5) -.0385(4) .2624(2) .0285(9) Uani d C
C32 1 .6123(5) -0.1280(5) .2524(3) .0401(11) Uani d C
H32 1 .553(7) -0.149(6) .209(3) .069(19) Uiso d H
C33 1 .5534(6) -0.1826(6) .3053(3) .0460(12) Uani d C
H33 1 .457(5) -0.235(5) .299(2) .033(12) Uiso d H
C34 1 .6386(6) -0.1450(5) .3690(3) .0444(12) Uani d C
H34 1 .596(7) -0.184(7) .404(4) .08(2) Uiso d H
C35 1 .7817(6) -.0591(5) .3786(3) .0422(11) Uani d C
H35 1 .850(6) -.032(6) .419(3) .051(15) Uiso d H
C36 1 .8420(5) -.0066(5) .3248(2) .0358(10) Uani d C
H36 1 .932(5) .046(5) .333(2) .026(12) Uiso d H
C37 1 .4890(5) .1145(4) .2154(2) .0309(9) Uani d C
C38 1 .4932(5) .0605(5) .1477(2) .0369(10) Uani d C
H38 1 .572(5) .082(5) .131(2) .026(12) Uiso d H
C39 1 .3676(6) -.0304(5) .1052(3) .0464(12) Uani d C
H39 1 .376(5) -.066(5) .061(3) .036(13) Uiso d H
C40 1 .2342(6) -.0680(6) .1296(3) .0502(13) Uani d C
H40 1 .152(6) -0.126(6) .097(3) .053(16) Uiso d H
C41 1 .2307(6) -.0162(6) .1965(3) .0503(13) Uani d C
H41 1 .143(6) -.041(5) .212(3) .043(14) Uiso d H
C42 1 .3547(5) .0728(5) .2394(3) .0382(11) Uani d C
H42 1 .345(5) .094(4) .281(2) .020(11) Uiso d H
C43 1 .6073(5) .2737(5) .3254(2) .0350(10) Uani d C
C44 1 .6290(5) .2192(6) .3800(2) .0429(12) Uani d C
H44 1 .642(5) .131(5) .370(3) .041(14) Uiso d H
C45 1 .6292(6) .2893(8) .4459(3) .057(2) Uani d C
H45 1 .648(5) .257(5) .480(3) .036(13) Uiso d H
C46 1 .6108(6) .4140(7) .4571(3) .059(2) Uani d C
H46 1 .614(6) .464(6) .504(3) .064(18) Uiso d H
C47 1 .5836(7) .4651(6) .4028(3) .060(2) Uani d C
H47 1 .572(6) .553(6) .407(3) .056(17) Uiso d H
C48 1 .5799(6) .3952(5) .3370(3) .0471(12) Uani d C
H48 1 .564(6) .435(6) .292(3) .064(17) Uiso d H

loop_
_atom_type_symbol
_atom_type_description
_atom_type_scat_dispersion_real
_atom_type_scat_dispersion_imag
_atom_type_scat_source
C C 0.0033 0.0016 'International Tables Vol C Tables 4.2.6.8 and 6.1.1.4'
H H 0.0000 0.0000 'International Tables Vol C Tables 4.2.6.8 and 6.1.1.4'
N N 0.0061 0.0033 'International Tables Vol C Tables 4.2.6.8 and 6.1.1.4'
Hf Hf -0.5830 6.1852 'International Tables Vol C Tables 4.2.6.8 and 6.1.1.4'

loop_
_geom_angle_atom_site_label_1
_geom_angle_atom_site_label_2
_geom_angle_atom_site_label_3
_geom_angle
_geom_angle_publ_flag
N1 Hf1 N3 108.73(14) yes
N1 Hf1 N4 109.07(14) yes
N3 Hf1 N4 101.63(14) yes
N1 Hf1 N2 106.36(14) yes
N3 Hf1 N2 121.33(14) yes
N4 Hf1 N2 109.30(14) yes
N1 Hf1 C1 29.38(13) no
N3 Hf1 C1 106.20(13) no
N4 Hf1 C1 136.11(13) no
N2 Hf1 C1 84.10(13) no
C7 N1 C1 116.9(3) yes
C7 N1 Hf1 136.6(3) yes
C1 N1 Hf1 106.4(3) yes
C19 N2 C13 114.8(3) yes
C19 N2 Hf1 120.6(3) yes
C13 N2 Hf1 124.5(3) yes
C25 N3 C31 115.9(3) yes
C25 N3 Hf1 136.2(3) yes
C31 N3 Hf1 106.0(2) yes
C37 N4 C43 117.0(3) yes
C37 N4 Hf1 126.2(3) yes
C43 N4 Hf1 115.8(3) yes
C6 C1 C2 119.4(4) no
C6 C1 N1 120.0(4) no
C2 C1 N1 120.5(4) no
C6 C1 Hf1 90.4(3) no
C2 C1 Hf1 132.5(3) no
N1 C1 Hf1 44.2(2) no
C3 C2 C1 119.9(5) no
C3 C2 H2 120.(3) no
C1 C2 H2 121.(3) no
C2 C3 C4 121.1(5) no
C2 C3 H3 118.(3) no
C4 C3 H3 121.(3) no
C5 C4 C3 119.2(5) no
C5 C4 H4 120.(3) no
C3 C4 H4 120.(3) no
C4 C5 C6 120.4(5) no
C4 C5 H5 121.(3) no
C6 C5 H5 119.(3) no
C1 C6 C5 120.0(5) no
C1 C6 H6 122.(3) no
C5 C6 H6 117.(3) no
C8 C7 C12 118.4(4) no
C8 C7 N1 120.8(4) no
C12 C7 N1 120.7(4) no
C7 C8 C9 121.1(5) no
C7 C8 H8 121.(3) no
C9 C8 H8 118.(3) no
C10 C9 C8 119.9(5) no
C10 C9 H9 121.(4) no
C8 C9 H9 119.(4) no
C11 C10 C9 119.5(5) no
C11 C10 H10 122.(4) no
C9 C10 H10 118.(4) no
C10 C11 C12 120.6(5) no
C10 C11 H11 120.(3) no
C12 C11 H11 119.(3) no
C7 C12 C11 120.4(5) no
C7 C12 H12 116.(3) no
C11 C12 H12 123.(3) no
C18 C13 C14 119.4(4) no
C18 C13 N2 120.4(4) no
C14 C13 N2 120.1(4) no
C15 C14 C13 119.7(5) no
C15 C14 H14 119.(3) no
C13 C14 H14 121.(3) no
C14 C15 C16 120.5(5) no
C14 C15 H15 114.(3) no
C16 C15 H15 125.(3) no
C17 C16 C15 120.1(5) no
C17 C16 H16 117.(4) no
C15 C16 H16 123.(4) no
C16 C17 C18 120.5(5) no
C16 C17 H17 121.(4) no
C18 C17 H17 119.(4) no
C17 C18 C13 119.6(4) no
C17 C18 H18 120.(3) no
C13 C18 H18 121.(3) no
C24 C19 C20 117.3(4) no
C24 C19 N2 122.9(4) no
C20 C19 N2 119.8(4) no
C21 C20 C19 121.0(5) no
C21 C20 H20 119.(3) no
C19 C20 H20 120.(3) no
C20 C21 C22 120.5(5) no
C20 C21 H21 114.(3) no
C22 C21 H21 125.(3) no
C23 C22 C21 119.8(5) no
C23 C22 H22 117.(4) no
C21 C22 H22 123.(4) no
C22 C23 C24 120.3(5) no
C22 C23 H23 121.(4) no
C24 C23 H23 119.(4) no
C23 C24 C19 121.1(5) no
C23 C24 H24 119.(3) no
C19 C24 H24 120.(3) no
C26 C25 C30 117.6(4) no
C26 C25 N3 121.5(4) no
C30 C25 N3 120.8(4) no
C27 C26 C25 120.9(5) no
C27 C26 H26 120.(3) no
C25 C26 H26 119.(3) no
C28 C27 C26 121.0(5) no
C28 C27 H27 118.(3) no
C26 C27 H27 121.(3) no
C27 C28 C29 118.6(5) no
C27 C28 H28 123.(3) no
C29 C28 H28 118.(3) no
C30 C29 C28 120.5(5) no
C30 C29 H29 123.(3) no
C28 C29 H29 117.(3) no
C29 C30 C25 121.3(5) no
C29 C30 H30 122.(3) no
C25 C30 H30 117.(3) no
C36 C31 C32 119.5(4) no
C36 C31 N3 119.9(4) no
C32 C31 N3 120.6(4) no
C33 C32 C31 120.1(5) no
C33 C32 H32 120.(4) no
C31 C32 H32 120.(4) no
C32 C33 C34 119.8(5) no
C32 C33 H33 119.(3) no
C34 C33 H33 121.(3) no
C35 C34 C33 120.2(5) no
C35 C34 H34 122.(4) no
C33 C34 H34 118.(4) no
C34 C35 C36 120.0(5) no
C34 C35 H35 127.(3) no
C36 C35 H35 113.(3) no
C31 C36 C35 120.5(5) no
C31 C36 H36 123.(3) no
C35 C36 H36 117.(3) no
C38 C37 C42 117.8(4) no
C38 C37 N4 119.5(4) no
C42 C37 N4 122.7(4) no
C37 C38 C39 121.0(5) no
C37 C38 H38 121.(3) no
C39 C38 H38 118.(3) no
C40 C39 C38 120.4(5) no
C40 C39 H39 121.(3) no
C38 C39 H39 118.(3) no
C41 C40 C39 118.5(5) no
C41 C40 H40 126.(3) no
C39 C40 H40 116.(3) no
C40 C41 C42 121.7(5) no
C40 C41 H41 117.(3) no
C42 C41 H41 121.(3) no
C41 C42 C37 120.6(5) no
C41 C42 H42 116.(3) no
C37 C42 H42 123.(3) no
C48 C43 C44 119.0(5) no
C48 C43 N4 121.1(4) no
C44 C43 N4 119.8(4) no
C43 C44 C45 120.1(5) no
C43 C44 H44 117.(3) no
C45 C44 H44 123.(3) no
C46 C45 C44 120.2(6) no
C46 C45 H45 120.(4) no
C44 C45 H45 119.(4) no
C47 C46 C45 119.5(6) no
C47 C46 H46 121.(4) no
C45 C46 H46 119.(4) no
C46 C47 C48 120.8(6) no
C46 C47 H47 124.(4) no
C48 C47 H47 115.(4) no
C43 C48 C47 120.2(6) no
C43 C48 H48 116.(3) no
C47 C48 H48 123.(3) no

loop_
_geom_bond_atom_site_label_1
_geom_bond_atom_site_label_2
_geom_bond_distance
_geom_bond_publ_flag
Hf1 N1 2.047(4) yes
Hf1 N3 2.066(3) yes
Hf1 N4 2.065(4) yes
Hf1 N2 2.085(3) yes
Hf1 C1 2.817(4) no
N1 C7 1.421(5) yes
N1 C1 1.441(5) yes
N2 C19 1.415(6) yes
N2 C13 1.432(5) yes
N3 C25 1.428(5) yes
N3 C31 1.459(5) yes
N4 C37 1.430(5) yes
N4 C43 1.438(6) yes
C1 C6 1.387(6) no
C1 C2 1.396(6) no
C2 C3 1.376(7) no
C2 H2 0.91(5) no
C3 C4 1.385(8) no
C3 H3 0.88(5) no
C4 C5 1.380(8) no
C4 H4 0.95(6) no
C5 C6 1.394(7) no
C5 H5 0.98(6) no
C6 H6 0.99(5) no
C7 C8 1.385(6) no
C7 C12 1.392(6) no
C8 C9 1.388(7) no
C8 H8 0.94(5) no
C9 C10 1.384(8) no
C9 H9 0.96(6) no
C10 C11 1.376(8) no
C10 H10 0.89(6) no
C11 C12 1.390(7) no
C11 H11 0.93(5) no
C12 H12 0.94(5) no
C13 C18 1.393(6) no
C13 C14 1.400(6) no
C14 C15 1.382(7) no
C14 H14 0.96(5) no
C15 C16 1.379(8) no
C15 H15 0.91(5) no
C16 C17 1.372(8) no
C16 H16 0.89(6) no
C17 C18 1.392(7) no
C17 H17 0.91(6) no
C18 H18 0.98(5) no
C19 C24 1.397(7) no
C19 C20 1.402(6) no
C20 C21 1.379(7) no
C20 H20 0.97(5) no
C21 C22 1.378(8) no
C21 H21 0.93(6) no
C22 C23 1.368(8) no
C22 H22 0.85(5) no
C23 C24 1.389(7) no
C23 H23 0.93(7) no
C24 H24 0.88(5) no
C25 C26 1.391(6) no
C25 C30 1.394(6) no
C26 C27 1.380(7) no
C26 H26 0.94(5) no
C27 C28 1.376(7) no
C27 H27 0.94(5) no
C28 C29 1.392(7) no
C28 H28 0.91(4) no
C29 C30 1.376(7) no
C29 H29 0.89(5) no
C30 H30 0.91(5) no
C31 C36 1.375(6) no
C31 C32 1.394(6) no
C32 C33 1.384(7) no
C32 H32 0.96(6) no
C33 C34 1.393(7) no
C33 H33 0.90(5) no
C34 C35 1.367(7) no
C34 H34 0.94(7) no
C35 C36 1.394(7) no
C35 H35 0.95(6) no
C36 H36 0.85(5) no
C37 C38 1.383(7) no
C37 C42 1.392(6) no
C38 C39 1.384(7) no
C38 H38 0.85(5) no
C39 C40 1.385(8) no
C39 H39 0.92(5) no
C40 C41 1.362(8) no
C40 H40 0.95(6) no
C41 C42 1.372(7) no
C41 H41 0.90(5) no
C42 H42 0.85(4) no
C43 C48 1.379(7) no
C43 C44 1.380(7) no
C44 C45 1.390(7) no
C44 H44 0.97(5) no
C45 C46 1.370(9) no
C45 H45 0.86(5) no
C46 C47 1.366(10) no
C46 H46 0.98(6) no
C47 C48 1.379(8) no
C47 H47 0.96(6) no
C48 H48 1.10(6) no

loop_
_cod_related_entry_id
_cod_related_entry_database
_cod_related_entry_code
1 ChemSpider 24728344
